data_7219207
loop_
_publ_author_name
'Yu, Fan'
'Xiang, Mi'
'Li, Ai-hua'
'Zhang, Yu-min'
'Li, Bao'

_publ_section_title
;
 Structural diversities and magnetic properties of azide-containing
 coordination polymers based on flexible tetra-pyridinate ligands
;
_journal_issue 7
_journal_name_full CrystEngComm
_journal_page_first 1556
_journal_paper_doi 10.1039/C4CE02252A
_journal_volume 17
_journal_year 2015
_chemical_formula_sum 'C25 H24 Co2 N16 O4'
_chemical_formula_weight 730.46
_chemical_name_systematic
; 
 ? 
;
_space_group_IT_number 88
_symmetry_cell_setting tetragonal
_symmetry_space_group_name_Hall '-I 4ad'
_symmetry_space_group_name_H-M 'I 41/a :2'
_atom_sites_solution_hydrogens geom
_atom_sites_solution_primary direct
_atom_sites_solution_secondary difmap
_audit_creation_method SHELXL-97
_audit_update_record
;
2014-10-24 deposited with the CCDC.
2015-01-05 downloaded from the CCDC.
;
_cell_angle_alpha 90.00
_cell_angle_beta 90.00
_cell_angle_gamma 90.00
_cell_formula_units_Z 4
_cell_length_a 10.29180(10)
_cell_length_b 10.29180(10)
_cell_length_c 33.1588(8)
_cell_measurement_temperature 293(2)
_cell_volume 3512.22(10)
_computing_cell_refinement SMART
_computing_data_collection SMART
_computing_data_reduction SAINT-Plus
_computing_structure_refinement 'SHELXL-97 (Sheldrick, 1997)'
_computing_structure_solution 'SHELXS-97 (Sheldrick, 1990)'
_diffrn_ambient_temperature 293(2)
_diffrn_measured_fraction_theta_full 0.995
_diffrn_measured_fraction_theta_max 0.995
_diffrn_measurement_device_type 'Brucker SMART APEX'
_diffrn_measurement_method '\w scan'
_diffrn_radiation_monochromator graphite
_diffrn_radiation_source 'fine-focus sealed tube'
_diffrn_radiation_type CuK\a
_diffrn_radiation_wavelength 1.54178
_diffrn_reflns_av_R_equivalents 0.0000
_diffrn_reflns_av_sigmaI/netI 0.0201
_diffrn_reflns_limit_h_max 8
_diffrn_reflns_limit_h_min -7
_diffrn_reflns_limit_k_max 11
_diffrn_reflns_limit_k_min 0
_diffrn_reflns_limit_l_max 37
_diffrn_reflns_limit_l_min 0
_diffrn_reflns_number 1391
_diffrn_reflns_theta_full 62.21
_diffrn_reflns_theta_max 62.21
_diffrn_reflns_theta_min 4.50
_exptl_absorpt_coefficient_mu 8.003
_exptl_absorpt_correction_T_max 0.202
_exptl_absorpt_correction_T_min 0.136
_exptl_absorpt_correction_type multi-scan
_exptl_absorpt_process_details sadabs
_exptl_crystal_colour colorless
_exptl_crystal_density_diffrn 1.381
_exptl_crystal_density_method 'not measured'
_exptl_crystal_description block
_exptl_crystal_F_000 1648
_exptl_crystal_size_max 0.30
_exptl_crystal_size_mid 0.25
_exptl_crystal_size_min 0.20
_platon_squeeze_details
;
;
_refine_diff_density_max 0.429
_refine_diff_density_min -0.763
_refine_diff_density_rms 0.209
_refine_ls_extinction_method none
_refine_ls_goodness_of_fit_ref 1.104
_refine_ls_hydrogen_treatment constr
_refine_ls_matrix_type full
_refine_ls_number_parameters 108
_refine_ls_number_reflns 1391
_refine_ls_number_restraints 0
_refine_ls_restrained_S_all 1.104
_refine_ls_R_factor_all 0.0607
_refine_ls_R_factor_gt 0.0469
_refine_ls_shift/su_max 0.000
_refine_ls_shift/su_mean 0.000
_refine_ls_structure_factor_coef Fsqd
_refine_ls_weighting_details 'calc w=1/[\s^2^(Fo^2^)+(0.1298P)^2^+1.8554P] where P=(Fo^2^+2Fc^2^)/3'
_refine_ls_weighting_scheme calc
_refine_ls_wR_factor_gt 0.1651
_refine_ls_wR_factor_ref 0.1758
_reflns_number_gt 1190
_reflns_number_total 1391
_reflns_threshold_expression >2sigma(I)
_cod_data_source_file c4ce02252a2.cif
_cod_data_source_block compound4
_cod_depositor_comments 'Adding full bibliography for 7219204--7219207.cif.'
_cod_original_sg_symbol_H-M I4(1)/a
_cod_database_code 7219207

loop_
_symmetry_equiv_pos_as_xyz
'x, y, z'
'-x+1/2, -y, z+1/2'
'-y+3/4, x+1/4, z+1/4'
'y+3/4, -x+3/4, z+3/4'
'x+1/2, y+1/2, z+1/2'
'-x+1, -y+1/2, z+1'
'-y+5/4, x+3/4, z+3/4'
'y+5/4, -x+5/4, z+5/4'
'-x, -y, -z'
'x-1/2, y, -z-1/2'
'y-3/4, -x-1/4, -z-1/4'
'-y-3/4, x-3/4, -z-3/4'
'-x+1/2, -y+1/2, -z+1/2'
'x, y+1/2, -z'
'y-1/4, -x+1/4, -z+1/4'
'-y-1/4, x-1/4, -z-1/4'

loop_
_atom_site_label
_atom_site_type_symbol
_atom_site_fract_x
_atom_site_fract_y
_atom_site_fract_z
_atom_site_U_iso_or_equiv
_atom_site_adp_type
_atom_site_occupancy
_atom_site_symmetry_multiplicity
_atom_site_calc_flag
_atom_site_refinement_flags
Co1 Co 0.0000 1.0000 0.0000 0.0304(4) Uani 1 2 d S
N1 N 0.0304(3) 0.9503(3) 0.06131(10) 0.0352(8) Uani 1 1 d .
N2 N -0.1349(3) 1.1488(3) 0.01986(11) 0.0381(9) Uani 1 1 d .
N3 N -0.1456(3) 1.2584(3) 0.01105(10) 0.0313(8) Uani 1 1 d .
N4 N -0.1615(4) 1.3677(4) 0.00227(11) 0.0404(9) Uani 1 1 d .
C1 C 0.1471(4) 0.9069(4) 0.07322(12) 0.0328(9) Uani 1 1 d .
H1A H 0.2121 0.8949 0.0541 0.039 Uiso 1 1 calc R
C2 C 0.1735(4) 0.8796(4) 0.11336(13) 0.0360(10) Uani 1 1 d .
C3 C 0.0782(4) 0.9005(4) 0.14220(14) 0.0439(11) Uani 1 1 d .
H3A H 0.0947 0.8854 0.1694 0.053 Uiso 1 1 calc R
C4 C -0.0417(5) 0.9442(5) 0.12949(15) 0.0499(12) Uani 1 1 d .
H4A H -0.1079 0.9583 0.1481 0.060 Uiso 1 1 calc R
C5 C -0.0626(4) 0.9668(4) 0.08900(15) 0.0472(11) Uani 1 1 d .
H5A H -0.1443 0.9946 0.0807 0.057 Uiso 1 1 calc R
C6 C 0.3877(4) 0.7970(4) 0.09848(11) 0.0354(9) Uani 1 1 d .
H6A H 0.4144 0.8697 0.0818 0.042 Uiso 1 1 calc R
H6B H 0.3564 0.7276 0.0812 0.042 Uiso 1 1 calc R
C7 C 0.5000 0.7500 0.1250 0.0328(17) Uani 1 4 d S
O1 O 0.2887(3) 0.8362(3) 0.12706(8) 0.0479(9) Uani 1 1 d .

loop_
_atom_site_aniso_label
_atom_site_aniso_U_11
_atom_site_aniso_U_22
_atom_site_aniso_U_33
_atom_site_aniso_U_23
_atom_site_aniso_U_13
_atom_site_aniso_U_12
Co1 0.0293(6) 0.0175(5) 0.0445(6) 0.0007(3) 0.0006(4) 0.0019(3)
N1 0.0337(19) 0.0276(18) 0.0444(19) 0.0027(14) 0.0009(14) 0.0052(14)
N2 0.039(2) 0.025(2) 0.051(2) 0.0023(15) 0.0051(16) 0.0053(15)
N3 0.0272(17) 0.025(2) 0.0420(18) -0.0041(14) 0.0027(13) 0.0009(14)
N4 0.032(2) 0.023(2) 0.067(3) 0.0017(15) -0.0048(16) 0.0017(15)
C1 0.030(2) 0.027(2) 0.041(2) -0.0019(16) 0.0030(17) 0.0018(16)
C2 0.032(2) 0.029(2) 0.046(2) -0.0012(17) 0.0016(18) 0.0016(16)
C3 0.044(3) 0.044(3) 0.044(2) 0.0021(19) 0.0062(19) 0.002(2)
C4 0.038(2) 0.057(3) 0.055(3) 0.006(2) 0.013(2) 0.006(2)
C5 0.034(2) 0.047(3) 0.060(3) 0.011(2) 0.008(2) 0.009(2)
C6 0.034(2) 0.038(2) 0.034(2) 0.0004(17) 0.0041(16) 0.0030(17)
C7 0.029(2) 0.029(2) 0.040(4) 0.000 0.000 0.000
O1 0.0342(16) 0.073(2) 0.0370(15) -0.0036(14) 0.0002(12) 0.0168(15)

loop_
_atom_type_symbol
_atom_type_description
_atom_type_scat_dispersion_real
_atom_type_scat_dispersion_imag
_atom_type_scat_source
C C 0.0181 0.0091 'International Tables Vol C Tables 4.2.6.8 and 6.1.1.4'
H H 0.0000 0.0000 'International Tables Vol C Tables 4.2.6.8 and 6.1.1.4'
N N 0.0311 0.0180 'International Tables Vol C Tables 4.2.6.8 and 6.1.1.4'
Co Co -2.3653 3.6143 'International Tables Vol C Tables 4.2.6.8 and 6.1.1.4'
O O 0.0492 0.0322 'International Tables Vol C Tables 4.2.6.8 and 6.1.1.4'

loop_
_geom_angle_atom_site_label_1
_geom_angle_atom_site_label_2
_geom_angle_atom_site_label_3
_geom_angle
_geom_angle_site_symmetry_1
_geom_angle_site_symmetry_3
N1 Co1 N1 180.00(18) 9_575 .
N1 Co1 N4 90.30(13) 9_575 14_545
N1 Co1 N4 89.70(13) . 14_545
N1 Co1 N4 89.70(13) 9_575 6_474
N1 Co1 N4 90.30(13) . 6_474
N4 Co1 N4 180.00(19) 14_545 6_474
N1 Co1 N2 91.50(13) 9_575 .
N1 Co1 N2 88.50(13) . .
N4 Co1 N2 87.89(13) 14_545 .
N4 Co1 N2 92.11(13) 6_474 .
N1 Co1 N2 88.50(13) 9_575 9_575
N1 Co1 N2 91.50(13) . 9_575
N4 Co1 N2 92.11(13) 14_545 9_575
N4 Co1 N2 87.89(13) 6_474 9_575
N2 Co1 N2 180.00(18) . 9_575
C1 N1 C5 118.8(4) . .
C1 N1 Co1 119.7(3) . .
C5 N1 Co1 121.4(3) . .
N3 N2 Co1 131.7(3) . .
N2 N3 N4 177.4(4) . .
N3 N4 Co1 120.6(3) . 6_474
N1 C1 C2 121.7(4) . .
N1 C1 H1A 119.2 . .
C2 C1 H1A 119.2 . .
O1 C2 C1 124.3(4) . .
O1 C2 C3 116.2(4) . .
C1 C2 C3 119.5(4) . .
C4 C3 C2 118.2(4) . .
C4 C3 H3A 120.9 . .
C2 C3 H3A 120.9 . .
C3 C4 C5 119.5(4) . .
C3 C4 H4A 120.3 . .
C5 C4 H4A 120.3 . .
N1 C5 C4 122.3(4) . .
N1 C5 H5A 118.8 . .
C4 C5 H5A 118.8 . .
O1 C6 C7 104.1(3) . .
O1 C6 H6A 110.9 . .
C7 C6 H6A 110.9 . .
O1 C6 H6B 110.9 . .
C7 C6 H6B 110.9 . .
H6A C6 H6B 109.0 . .
C6 C7 C6 109.27(14) 15_565 .
C6 C7 C6 109.9(3) 15_565 12_766
C6 C7 C6 109.27(14) . 12_766
C6 C7 C6 109.27(14) 15_565 6_564
C6 C7 C6 109.9(3) . 6_564
C6 C7 C6 109.27(14) 12_766 6_564
C2 O1 C6 119.4(3) . .

loop_
_geom_bond_atom_site_label_1
_geom_bond_atom_site_label_2
_geom_bond_distance
_geom_bond_site_symmetry_2
Co1 N1 2.120(3) 9_575
Co1 N1 2.120(3) .
Co1 N4 2.150(4) 14_545
Co1 N4 2.150(4) 6_474
Co1 N2 2.169(3) .
Co1 N2 2.169(3) 9_575
N1 C1 1.341(5) .
N1 C5 1.338(6) .
N2 N3 1.170(5) .
N3 N4 1.174(5) .
N4 Co1 2.150(4) 6_474
C1 C2 1.387(6) .
C1 H1A 0.9300 .
C2 O1 1.347(5) .
C2 C3 1.386(6) .
C3 C4 1.380(6) .
C3 H3A 0.9300 .
C4 C5 1.379(7) .
C4 H4A 0.9300 .
C5 H5A 0.9300 .
C6 O1 1.449(5) .
C6 C7 1.530(4) .
C6 H6A 0.9700 .
C6 H6B 0.9700 .
C7 C6 1.530(4) 15_565
C7 C6 1.530(4) 12_766
C7 C6 1.530(4) 6_564

loop_
_geom_torsion_atom_site_label_1
_geom_torsion_atom_site_label_2
_geom_torsion_atom_site_label_3
_geom_torsion_atom_site_label_4
_geom_torsion
_geom_torsion_site_symmetry_1
_geom_torsion_site_symmetry_4
N1 Co1 N1 C1 -17(100) 9_575 .
N4 Co1 N1 C1 124.7(3) 14_545 .
N4 Co1 N1 C1 -55.3(3) 6_474 .
N2 Co1 N1 C1 -147.4(3) . .
N2 Co1 N1 C1 32.6(3) 9_575 .
N1 Co1 N1 C5 160(100) 9_575 .
N4 Co1 N1 C5 -58.5(3) 14_545 .
N4 Co1 N1 C5 121.5(3) 6_474 .
N2 Co1 N1 C5 29.4(3) . .
N2 Co1 N1 C5 -150.6(3) 9_575 .
N1 Co1 N2 N3 -47.6(4) 9_575 .
N1 Co1 N2 N3 132.4(4) . .
N4 Co1 N2 N3 -137.8(4) 14_545 .
N4 Co1 N2 N3 42.2(4) 6_474 .
N2 Co1 N2 N3 54.8(5) 9_575 .
Co1 N2 N3 N4 142(9) . .
N2 N3 N4 Co1 171(100) . 6_474
C5 N1 C1 C2 -0.3(6) . .
Co1 N1 C1 C2 176.6(3) . .
N1 C1 C2 O1 -179.9(4) . .
N1 C1 C2 C3 -1.7(6) . .
O1 C2 C3 C4 -179.6(4) . .
C1 C2 C3 C4 2.1(6) . .
C2 C3 C4 C5 -0.6(7) . .
C1 N1 C5 C4 1.8(7) . .
Co1 N1 C5 C4 -175.1(4) . .
C3 C4 C5 N1 -1.3(8) . .
O1 C6 C7 C6 -61.0(4) . 15_565
O1 C6 C7 C6 59.2(4) . 12_766
O1 C6 C7 C6 179.1(4) . 6_564
C1 C2 O1 C6 -9.2(6) . .
C3 C2 O1 C6 172.5(4) . .
C7 C6 O1 C2 -178.0(3) . .

loop_
_platon_squeeze_void_nr
_platon_squeeze_void_average_x
_platon_squeeze_void_average_y
_platon_squeeze_void_average_z
_platon_squeeze_void_volume
_platon_squeeze_void_count_electrons
1 0.000 0.250 0.125 26.4 0.0
2 -0.017 0.750 0.250 163.8 38.3
3 0.000 0.044 0.500 163.7 39.2
4 -0.015 0.250 0.750 163.8 38.3
5 0.000 0.750 0.875 26.4 -0.1
6 0.500 0.433 0.000 163.7 39.2
7 0.500 0.250 0.375 26.4 -0.1
8 0.500 0.750 0.625 26.4 0.0
